data_2221243
loop_
_publ_author_name
'Fun, Hoong-Kun'
'Kia, Reza'
'Kargar, Hadi'
'Jamshidvand, Arezoo'

_publ_section_title
;
 <i>N</i>,<i>N</i>'-Bis(2-hydroxy-3-ethoxybenzylidene)butane-1,4-diamine
;
_journal_coeditor_code AT2734
_journal_issue 4
_journal_name_full 'Acta Crystallographica Section E'
_journal_page_first o706
_journal_paper_doi 10.1107/S1600536809007545
_journal_volume 65
_journal_year 2009
_chemical_formula_iupac 'C22 H28 N2 O4'
_chemical_formula_moiety 'C22 H28 N2 O4'
_chemical_formula_sum 'C22 H28 N2 O4'
_chemical_formula_weight 384.46
_chemical_name_systematic
;
<i>N</i>,<i>N</i>'-Bis(2-hydroxy-3-ethoxybenzylidene)butane-1,4-diamine
;
_space_group_IT_number 2
_symmetry_cell_setting triclinic
_symmetry_space_group_name_Hall '-P 1'
_symmetry_space_group_name_H-M 'P -1'
_atom_sites_solution_hydrogens geom
_atom_sites_solution_primary direct
_atom_sites_solution_secondary difmap
_audit_creation_method SHELXL-97
_cell_angle_alpha 92.779(2)
_cell_angle_beta 99.908(2)
_cell_angle_gamma 101.239(2)
_cell_formula_units_Z 1
_cell_length_a 6.8647(2)
_cell_length_b 6.9052(2)
_cell_length_c 10.8083(3)
_cell_measurement_reflns_used 2475
_cell_measurement_temperature 100
_cell_measurement_theta_max 29.35
_cell_measurement_theta_min 2.45
_cell_volume 493.23(3)
_computing_cell_refinement 'SAINT (Bruker, 2005)'
_computing_data_collection 'APEX2 (Bruker, 2005)'
_computing_data_reduction 'SAINT (Bruker, 2005)'
_computing_molecular_graphics 'SHELXTL  (Sheldrick, 2008)'
_computing_publication_material
;
SHELXTL (Sheldrick, 2008), PLATON (Spek, 2009)
;
_computing_structure_refinement 'SHELXTL (Sheldrick, 2008)'
_computing_structure_solution 'SHELXTL (Sheldrick, 2008)'
_diffrn_ambient_temperature 100
_diffrn_measured_fraction_theta_full 0.990
_diffrn_measured_fraction_theta_max 0.990
_diffrn_measurement_device_type
;
Bruker SMART APEXII CCD area-detector diffractometer
;
_diffrn_measurement_method '\f and \w scans'
_diffrn_radiation_monochromator graphite
_diffrn_radiation_source 'fine-focus sealed tube'
_diffrn_radiation_type MoK\a
_diffrn_radiation_wavelength 0.71073
_diffrn_reflns_av_R_equivalents 0.0331
_diffrn_reflns_av_sigmaI/netI 0.0410
_diffrn_reflns_limit_h_max 9
_diffrn_reflns_limit_h_min -9
_diffrn_reflns_limit_k_max 9
_diffrn_reflns_limit_k_min -9
_diffrn_reflns_limit_l_max 15
_diffrn_reflns_limit_l_min -14
_diffrn_reflns_number 8962
_diffrn_reflns_theta_full 30.40
_diffrn_reflns_theta_max 30.40
_diffrn_reflns_theta_min 1.92
_diffrn_standards_number 0
_exptl_absorpt_coefficient_mu 0.089
_exptl_absorpt_correction_T_max 0.9938
_exptl_absorpt_correction_T_min 0.9610
_exptl_absorpt_correction_type multi-scan
_exptl_absorpt_process_details '(SADABS; Bruker, 2005)'
_exptl_crystal_colour yellow
_exptl_crystal_density_diffrn 1.294
_exptl_crystal_density_method 'not measured'
_exptl_crystal_description plate
_exptl_crystal_F_000 206
_exptl_crystal_size_max 0.45
_exptl_crystal_size_mid 0.19
_exptl_crystal_size_min 0.07
_refine_diff_density_max 0.430
_refine_diff_density_min -0.266
_refine_ls_extinction_method none
_refine_ls_goodness_of_fit_ref 1.042
_refine_ls_hydrogen_treatment constr
_refine_ls_matrix_type full
_refine_ls_number_parameters 129
_refine_ls_number_reflns 2954
_refine_ls_number_restraints 0
_refine_ls_restrained_S_all 1.042
_refine_ls_R_factor_all 0.0735
_refine_ls_R_factor_gt 0.0491
_refine_ls_shift/su_max 0.000
_refine_ls_shift/su_mean 0.000
_refine_ls_structure_factor_coef Fsqd
_refine_ls_weighting_details 'calc w=1/[\s^2^(Fo^2^)+(0.0681P)^2^+0.0470P] where P=(Fo^2^+2Fc^2^)/3'
_refine_ls_weighting_scheme calc
_refine_ls_wR_factor_gt 0.1182
_refine_ls_wR_factor_ref 0.1308
_reflns_number_gt 2157
_reflns_number_total 2954
_reflns_threshold_expression I>2\s(I)
_cod_data_source_file at2734.cif
_cod_data_source_block I
_cod_original_cell_volume 493.23(2)
_cod_database_code 2221243
_cod_database_fobs_code 2221243

loop_
_symmetry_equiv_pos_as_xyz
'x, y, z'
'-x, -y, -z'

loop_
_atom_site_type_symbol
_atom_site_label
_atom_site_fract_x
_atom_site_fract_y
_atom_site_fract_z
_atom_site_U_iso_or_equiv
_atom_site_adp_type
_atom_site_calc_flag
_atom_site_refinement_flags
_atom_site_occupancy
_atom_site_disorder_assembly
_atom_site_disorder_group
O O1 0.69496(13) 0.51130(12) 0.23213(9) 0.0191(2) Uani d . 1 . .
H H1 0.5792 0.4902 0.1870 0.029 Uiso calc R 1 . .
O O2 1.05734(12) 0.52787(12) 0.36073(8) 0.0178(2) Uani d . 1 . .
N N1 0.35928(15) 0.30726(15) 0.10848(10) 0.0181(2) Uani d . 1 . .
C C1 0.75200(17) 0.33702(16) 0.25124(11) 0.0149(2) Uani d . 1 . .
C C2 0.94642(17) 0.34181(16) 0.32117(11) 0.0157(2) Uani d . 1 . .
C C3 1.00920(18) 0.16571(17) 0.34438(12) 0.0177(2) Uani d . 1 . .
H H3A 1.1398 0.1690 0.3921 0.021 Uiso calc R 1 . .
C C4 0.88179(18) -0.01729(17) 0.29812(12) 0.0188(3) Uani d . 1 . .
H H4A 0.9259 -0.1372 0.3146 0.023 Uiso calc R 1 . .
C C5 0.69162(18) -0.02237(17) 0.22845(12) 0.0178(2) Uani d . 1 . .
H H5A 0.6058 -0.1462 0.1964 0.021 Uiso calc R 1 . .
C C6 0.62455(17) 0.15406(16) 0.20476(11) 0.0157(2) Uani d . 1 . .
C C7 0.42169(18) 0.14831(17) 0.13323(11) 0.0169(2) Uani d . 1 . .
H H7A 0.3346 0.0238 0.1046 0.020 Uiso calc R 1 . .
C C8 0.15522(17) 0.29668(17) 0.03663(12) 0.0185(3) Uani d . 1 . .
H H8A 0.0561 0.2041 0.0735 0.022 Uiso calc R 1 . .
H H8B 0.1478 0.2459 -0.0517 0.022 Uiso calc R 1 . .
C C9 0.10389(17) 0.50109(17) 0.03934(11) 0.0170(2) Uani d . 1 . .
H H9A 0.2076 0.5946 0.0065 0.020 Uiso calc R 1 . .
H H9B 0.1064 0.5488 0.1276 0.020 Uiso calc R 1 . .
C C10 1.26442(17) 0.54481(17) 0.42136(12) 0.0182(3) Uani d . 1 . .
H H10A 1.3370 0.4755 0.3676 0.022 Uiso calc R 1 . .
H H10B 1.2713 0.4857 0.5032 0.022 Uiso calc R 1 . .
C C11 1.35712(19) 0.76329(19) 0.44083(13) 0.0227(3) Uani d . 1 . .
H H11A 1.5003 0.7823 0.4795 0.034 Uiso calc R 1 . .
H H11B 1.2866 0.8291 0.4964 0.034 Uiso calc R 1 . .
H H11C 1.3448 0.8205 0.3593 0.034 Uiso calc R 1 . .

loop_
_atom_site_aniso_label
_atom_site_aniso_U_11
_atom_site_aniso_U_22
_atom_site_aniso_U_33
_atom_site_aniso_U_12
_atom_site_aniso_U_13
_atom_site_aniso_U_23
O1 0.0164(4) 0.0136(4) 0.0265(5) 0.0048(3) -0.0003(3) 0.0029(3)
O2 0.0134(4) 0.0146(4) 0.0234(5) 0.0009(3) 0.0006(3) 0.0005(3)
N1 0.0145(5) 0.0188(5) 0.0215(5) 0.0055(4) 0.0021(4) 0.0024(4)
C1 0.0163(6) 0.0129(5) 0.0168(6) 0.0040(4) 0.0054(4) 0.0031(4)
C2 0.0154(6) 0.0149(5) 0.0172(6) 0.0021(4) 0.0051(4) 0.0015(4)
C3 0.0143(6) 0.0190(6) 0.0203(6) 0.0050(4) 0.0023(5) 0.0029(4)
C4 0.0194(6) 0.0149(5) 0.0237(6) 0.0069(4) 0.0044(5) 0.0039(4)
C5 0.0175(6) 0.0133(5) 0.0223(6) 0.0030(4) 0.0029(5) 0.0015(4)
C6 0.0142(6) 0.0157(5) 0.0176(6) 0.0038(4) 0.0033(4) 0.0021(4)
C7 0.0154(6) 0.0154(5) 0.0192(6) 0.0019(4) 0.0027(5) 0.0011(4)
C8 0.0137(6) 0.0187(6) 0.0221(6) 0.0043(4) 0.0001(5) 0.0009(5)
C9 0.0157(6) 0.0176(5) 0.0186(6) 0.0055(4) 0.0032(5) 0.0025(4)
C10 0.0128(6) 0.0193(6) 0.0221(6) 0.0029(4) 0.0030(5) 0.0009(4)
C11 0.0150(6) 0.0219(6) 0.0291(7) 0.0006(4) 0.0021(5) 0.0027(5)

loop_
_atom_type_symbol
_atom_type_description
_atom_type_scat_dispersion_real
_atom_type_scat_dispersion_imag
_atom_type_scat_source
C C 0.0033 0.0016 'International Tables Vol C Tables 4.2.6.8 and 6.1.1.4'
H H 0.0000 0.0000 'International Tables Vol C Tables 4.2.6.8 and 6.1.1.4'
N N 0.0061 0.0033 'International Tables Vol C Tables 4.2.6.8 and 6.1.1.4'
O O 0.0106 0.0060 'International Tables Vol C Tables 4.2.6.8 and 6.1.1.4'

loop_
_geom_angle_atom_site_label_1
_geom_angle_atom_site_label_2
_geom_angle_atom_site_label_3
_geom_angle_site_symmetry_1
_geom_angle_site_symmetry_3
_geom_angle
_geom_angle_publ_flag
C1 O1 H1 . . 109.5 ?
C2 O2 C10 . . 117.43(9) ?
C7 N1 C8 . . 120.11(11) ?
O1 C1 C6 . . 122.32(10) ?
O1 C1 C2 . . 118.03(10) ?
C6 C1 C2 . . 119.65(10) ?
O2 C2 C3 . . 125.83(11) ?
O2 C2 C1 . . 114.48(9) ?
C3 C2 C1 . . 119.70(11) ?
C2 C3 C4 . . 120.70(11) ?
C2 C3 H3A . . 119.7 ?
C4 C3 H3A . . 119.7 ?
C5 C4 C3 . . 119.72(11) ?
C5 C4 H4A . . 120.1 ?
C3 C4 H4A . . 120.1 ?
C4 C5 C6 . . 120.48(11) ?
C4 C5 H5A . . 119.8 ?
C6 C5 H5A . . 119.8 ?
C5 C6 C1 . . 119.75(10) ?
C5 C6 C7 . . 120.42(11) ?
C1 C6 C7 . . 119.83(10) ?
N1 C7 C6 . . 121.38(11) ?
N1 C7 H7A . . 119.3 ?
C6 C7 H7A . . 119.3 ?
N1 C8 C9 . . 109.97(10) ?
N1 C8 H8A . . 109.7 ?
C9 C8 H8A . . 109.7 ?
N1 C8 H8B . . 109.7 ?
C9 C8 H8B . . 109.7 ?
H8A C8 H8B . . 108.2 ?
C8 C9 C9 . 2_565 111.80(13) ?
C8 C9 H9A . . 109.3 ?
C9 C9 H9A 2_565 . 109.3 ?
C8 C9 H9B . . 109.3 ?
C9 C9 H9B 2_565 . 109.3 ?
H9A C9 H9B . . 107.9 ?
O2 C10 C11 . . 106.44(9) ?
O2 C10 H10A . . 110.4 ?
C11 C10 H10A . . 110.4 ?
O2 C10 H10B . . 110.4 ?
C11 C10 H10B . . 110.4 ?
H10A C10 H10B . . 108.6 ?
C10 C11 H11A . . 109.5 ?
C10 C11 H11B . . 109.5 ?
H11A C11 H11B . . 109.5 ?
C10 C11 H11C . . 109.5 ?
H11A C11 H11C . . 109.5 ?
H11B C11 H11C . . 109.5 ?

loop_
_geom_bond_atom_site_label_1
_geom_bond_atom_site_label_2
_geom_bond_site_symmetry_2
_geom_bond_distance
_geom_bond_publ_flag
O1 C1 . 1.3507(12) ?
O1 H1 . 0.8400 ?
O2 C2 . 1.3662(13) ?
O2 C10 . 1.4391(13) ?
N1 C7 . 1.2776(14) ?
N1 C8 . 1.4666(14) ?
C1 C6 . 1.4037(16) ?
C1 C2 . 1.4096(16) ?
C2 C3 . 1.3871(15) ?
C3 C4 . 1.4033(17) ?
C3 H3A . 0.9500 ?
C4 C5 . 1.3833(16) ?
C4 H4A . 0.9500 ?
C5 C6 . 1.4036(15) ?
C5 H5A . 0.9500 ?
C6 C7 . 1.4641(15) ?
C7 H7A . 0.9500 ?
C8 C9 . 1.5201(15) ?
C8 H8A . 0.9900 ?
C8 H8B . 0.9900 ?
C9 C9 2_565 1.527(2) ?
C9 H9A . 0.9900 ?
C9 H9B . 0.9900 ?
C10 C11 . 1.5081(17) ?
C10 H10A . 0.9900 ?
C10 H10B . 0.9900 ?
C11 H11A . 0.9800 ?
C11 H11B . 0.9800 ?
C11 H11C . 0.9800 ?

loop_
_geom_hbond_atom_site_label_D
_geom_hbond_atom_site_label_H
_geom_hbond_atom_site_label_A
_geom_hbond_site_symmetry_A
_geom_hbond_distance_DH
_geom_hbond_distance_HA
_geom_hbond_distance_DA
_geom_hbond_angle_DHA
_geom_hbond_publ_flag
O1 H1 N1 . 0.8400 1.8200 2.5638(14) 147.00 y
C5 H5A O1 1_545 0.9500 2.5900 3.2268(14) 125.00 y
C11 H11B Cg1 2_766 0.9800 2.9600 3.5403(15) 145.00 y

loop_
_geom_torsion_atom_site_label_1
_geom_torsion_atom_site_label_2
_geom_torsion_atom_site_label_3
_geom_torsion_atom_site_label_4
_geom_torsion_site_symmetry_1
_geom_torsion_site_symmetry_2
_geom_torsion_site_symmetry_3
_geom_torsion_site_symmetry_4
_geom_torsion
_geom_torsion_publ_flag
C10 O2 C2 C3 . . . . 6.39(17) ?
C10 O2 C2 C1 . . . . -173.76(10) ?
O1 C1 C2 O2 . . . . -0.84(16) ?
C6 C1 C2 O2 . . . . 179.55(10) ?
O1 C1 C2 C3 . . . . 179.02(10) ?
C6 C1 C2 C3 . . . . -0.60(17) ?
O2 C2 C3 C4 . . . . -179.65(11) ?
C1 C2 C3 C4 . . . . 0.51(18) ?
C2 C3 C4 C5 . . . . 0.10(18) ?
C3 C4 C5 C6 . . . . -0.61(18) ?
C4 C5 C6 C1 . . . . 0.51(18) ?
C4 C5 C6 C7 . . . . -178.73(11) ?
O1 C1 C6 C5 . . . . -179.51(11) ?
C2 C1 C6 C5 . . . . 0.09(17) ?
O1 C1 C6 C7 . . . . -0.25(17) ?
C2 C1 C6 C7 . . . . 179.35(10) ?
C8 N1 C7 C6 . . . . -179.99(10) ?
C5 C6 C7 N1 . . . . -178.57(11) ?
C1 C6 C7 N1 . . . . 2.18(18) ?
C7 N1 C8 C9 . . . . 170.13(11) ?
N1 C8 C9 C9 . . . 2_565 177.44(12) ?
C2 O2 C10 C11 . . . . 173.37(10) ?
